data_7029717
loop_
_publ_author_name
'Tamang, Sem Raj'
'Son, Jung-Ho'
'Hoefelmeyer, James D'

_publ_section_title
;
 Preparation of RHgCl via transmetalation of (8-quinolyl)SnMe3 and
 redistribution to R2Hg (R = 8-quinolyl): a highly distorted
 diorganomercury(ii) with 84 degree C-Hg-C angle.
;
_journal_issue 19
_journal_name_full 'Dalton transactions (Cambridge, England : 2003)'
_journal_page_first 7139
_journal_page_last 7145
_journal_paper_doi 10.1039/c4dt00384e
_journal_volume 43
_journal_year 2014
_chemical_formula_moiety 'C18 H12 Hg N2'
_chemical_formula_sum 'C18 H12 Hg N2'
_chemical_formula_weight 456.89
_chemical_name_common 'Bis(quinolyl)mercury (II)(Linear)'
_chemical_name_systematic
;
 ?
;
_space_group_crystal_system monoclinic
_space_group_IT_number 14
_space_group_name_Hall '-P 2ybc'
_space_group_name_H-M_alt 'P 1 21/c 1'
_symmetry_space_group_name_Hall '-P 2ybc'
_symmetry_space_group_name_H-M 'P 1 21/c 1'
_atom_sites_solution_hydrogens geom
_audit_creation_method SHELXL-2013
_cell_angle_alpha 90
_cell_angle_beta 90.3260(10)
_cell_angle_gamma 90
_cell_formula_units_Z 4
_cell_length_a 4.7776(3)
_cell_length_b 11.4357(9)
_cell_length_c 25.3031(15)
_cell_measurement_reflns_used 5380
_cell_measurement_temperature 100(2)
_cell_measurement_theta_max 28.35
_cell_measurement_theta_min 2.40
_cell_volume 1382.42(16)
_computing_cell_refinement 'Bruker SAINT'
_computing_data_collection 'Bruker APEX2'
_computing_data_reduction 'Bruker SAINT'
_computing_molecular_graphics 'Bruker SHELXTL'
_computing_publication_material 'Bruker SHELXTL'
_computing_structure_refinement 'SHELXL-2013 (Sheldrick 2013)'
_computing_structure_solution 'SHELXS-97 (Sheldrick 2008)'
_diffrn_ambient_temperature 100(2)
_diffrn_measured_fraction_theta_full 1.000
_diffrn_measured_fraction_theta_max 0.944
_diffrn_measurement_device_type 'Bruker APEX-II CCD'
_diffrn_measurement_method '\f and \w scans'
_diffrn_radiation_monochromator graphite
_diffrn_radiation_source 'sealed tube'
_diffrn_radiation_type MoK\a
_diffrn_radiation_wavelength 0.71073
_diffrn_reflns_av_R_equivalents 0.0473
_diffrn_reflns_av_unetI/netI 0.0406
_diffrn_reflns_Laue_measured_fraction_full 1.000
_diffrn_reflns_Laue_measured_fraction_max 0.944
_diffrn_reflns_limit_h_max 6
_diffrn_reflns_limit_h_min -6
_diffrn_reflns_limit_k_max 14
_diffrn_reflns_limit_k_min -14
_diffrn_reflns_limit_l_max 34
_diffrn_reflns_limit_l_min -32
_diffrn_reflns_number 16608
_diffrn_reflns_point_group_measured_fraction_full 1.000
_diffrn_reflns_point_group_measured_fraction_max 0.944
_diffrn_reflns_theta_full 25.242
_diffrn_reflns_theta_max 28.945
_diffrn_reflns_theta_min 1.610
_exptl_absorpt_coefficient_mu 11.127
_exptl_absorpt_correction_T_max 0.573
_exptl_absorpt_correction_T_min 0.408
_exptl_absorpt_correction_type multi-scan
_exptl_absorpt_process_details SADABS
_exptl_crystal_colour Colorless
_exptl_crystal_density_diffrn 2.195
_exptl_crystal_description Needle
_exptl_crystal_F_000 856
_exptl_crystal_size_max 0.34
_exptl_crystal_size_mid 0.07
_exptl_crystal_size_min 0.05
_refine_diff_density_max 0.848
_refine_diff_density_min -0.984
_refine_diff_density_rms 0.178
_refine_ls_extinction_method none
_refine_ls_goodness_of_fit_ref 1.016
_refine_ls_hydrogen_treatment constr
_refine_ls_matrix_type full
_refine_ls_number_parameters 190
_refine_ls_number_reflns 3458
_refine_ls_number_restraints 0
_refine_ls_restrained_S_all 1.016
_refine_ls_R_factor_all 0.0387
_refine_ls_R_factor_gt 0.0246
_refine_ls_shift/su_max 0.004
_refine_ls_shift/su_mean 0.000
_refine_ls_structure_factor_coef Fsqd
_refine_ls_weighting_details 'w=1/[\s^2^(Fo^2^)+(0.0149P)^2^+1.8215P] where P=(Fo^2^+2Fc^2^)/3'
_refine_ls_weighting_scheme calc
_refine_ls_wR_factor_gt 0.0433
_refine_ls_wR_factor_ref 0.0472
_reflns_Friedel_coverage 0.000
_reflns_number_gt 2769
_reflns_number_total 3458
_reflns_threshold_expression 'I > 2\s(I)'
_cod_data_source_file c4dt00384e2.cif
_cod_data_source_block shelx
_cod_depositor_comments
;Adding full bibliography for
 ./tmp-cod-update-bibliographies-12899/cifs/7029717.cif.
;
_cod_database_code 7029717
_shelx_space_group_comment
;
The symmetry employed for this shelxl refinement is uniquely defined
by the following loop, which should always be used as a source of
symmetry information in preference to the above space-group names.
They are only intended as comments.
;
_shelxl_version_number 2013-4

loop_
_space_group_symop_operation_xyz
'x, y, z'
'-x, y+1/2, -z+1/2'
'-x, -y, -z'
'x, -y-1/2, z-1/2'

loop_
_atom_site_label
_atom_site_type_symbol
_atom_site_fract_x
_atom_site_fract_y
_atom_site_fract_z
_atom_site_U_iso_or_equiv
_atom_site_adp_type
_atom_site_occupancy
_atom_site_site_symmetry_order
_atom_site_calc_flag
_atom_site_refinement_flags_posn
_atom_site_refinement_flags_adp
Hg1 Hg -0.42649(3) 0.41745(2) 0.63072(2) 0.01253(5) Uani 1 1 d . .
C2 C 0.2111(9) 0.3716(4) 0.51074(17) 0.0167(9) Uani 1 1 d . .
H2 H 0.2549 0.4441 0.4963 0.020 Uiso 1 1 calc R U
N1 N 0.0221(7) 0.3687(3) 0.54864(14) 0.0152(8) Uani 1 1 d . .
C10 C 0.0822(8) 0.1563(4) 0.55141(16) 0.0129(8) Uani 1 1 d . .
C3 C 0.3503(8) 0.2736(4) 0.49068(17) 0.0178(9) Uani 1 1 d . .
H3 H 0.4829 0.2815 0.4641 0.021 Uiso 1 1 calc R U
C12 C -0.1906(8) 0.7721(4) 0.76686(17) 0.0182(9) Uani 1 1 d . .
H12 H -0.0932 0.8117 0.7933 0.022 Uiso 1 1 calc R U
C9 C -0.0447(8) 0.2615(4) 0.56962(15) 0.0117(8) Uani 1 1 d . .
C8 C -0.2506(8) 0.2578(4) 0.60994(15) 0.0120(8) Uani 1 1 d . .
C11 C -0.1307(9) 0.6537(4) 0.75517(17) 0.0185(9) Uani 1 1 d . .
H11 H 0.0076 0.6170 0.7752 0.022 Uiso 1 1 calc R U
C18 C -0.4595(8) 0.6472(3) 0.68851(15) 0.0113(8) Uani 1 1 d . .
C19 C -0.5372(8) 0.7651(4) 0.69768(16) 0.0136(8) Uani 1 1 d . .
C5 C -0.0022(9) 0.0482(3) 0.57326(17) 0.0154(9) Uani 1 1 d . .
H5 H 0.0788 -0.0210 0.5616 0.018 Uiso 1 1 calc R U
C16 C -0.7976(8) 0.6336(4) 0.61827(16) 0.0139(8) Uani 1 1 d . .
H16 H -0.8870 0.5910 0.5918 0.017 Uiso 1 1 calc R U
N2 N -0.2554(7) 0.5921(3) 0.71830(13) 0.0155(7) Uani 1 1 d . .
C6 C -0.2029(9) 0.0453(4) 0.61159(18) 0.0168(9) Uani 1 1 d . .
H6 H -0.2584 -0.0260 0.6258 0.020 Uiso 1 1 calc R U
C15 C -0.8788(8) 0.7508(4) 0.62734(16) 0.0159(8) Uani 1 1 d . .
H15 H -1.0203 0.7842 0.6069 0.019 Uiso 1 1 calc R U
C13 C -0.3953(9) 0.8265(4) 0.73828(17) 0.0169(9) Uani 1 1 d . .
H13 H -0.4416 0.9038 0.7455 0.020 Uiso 1 1 calc R U
C4 C 0.2870(8) 0.1658(4) 0.51100(17) 0.0167(9) Uani 1 1 d . .
H4 H 0.3771 0.0994 0.4985 0.020 Uiso 1 1 calc R U
C14 C -0.7503(8) 0.8154(4) 0.66598(16) 0.0142(9) Uani 1 1 d . .
H14 H -0.8033 0.8927 0.6714 0.017 Uiso 1 1 calc R U
C17 C -0.5906(8) 0.5812(4) 0.64753(16) 0.0133(8) Uani 1 1 d . .
C7 C -0.3266(8) 0.1502(4) 0.62978(16) 0.0139(9) Uani 1 1 d . .
H7 H -0.4629 0.1465 0.6558 0.017 Uiso 1 1 calc R U

loop_
_atom_site_aniso_label
_atom_site_aniso_U_11
_atom_site_aniso_U_22
_atom_site_aniso_U_33
_atom_site_aniso_U_23
_atom_site_aniso_U_13
_atom_site_aniso_U_12
Hg1 0.01481(8) 0.00903(7) 0.01376(8) -0.00030(7) 0.00106(5) 0.00247(7)
C2 0.020(2) 0.016(2) 0.014(2) 0.0039(18) -0.0009(17) -0.0023(18)
N1 0.0175(18) 0.0111(17) 0.017(2) 0.0016(15) -0.0006(15) 0.0004(14)
C10 0.014(2) 0.011(2) 0.014(2) -0.0023(16) -0.0030(16) -0.0006(16)
C3 0.015(2) 0.024(3) 0.014(2) -0.0002(18) 0.0022(17) -0.0011(18)
C12 0.017(2) 0.023(2) 0.015(2) -0.0036(18) 0.0005(17) -0.0034(18)
C9 0.0108(18) 0.012(2) 0.012(2) -0.0012(17) -0.0074(15) 0.0007(16)
C8 0.0129(18) 0.0115(19) 0.0114(19) -0.0030(17) -0.0021(15) 0.0063(17)
C11 0.015(2) 0.027(3) 0.014(2) 0.0043(19) 0.0018(17) -0.0016(18)
C18 0.0129(19) 0.012(2) 0.009(2) 0.0012(16) 0.0057(15) 0.0001(16)
C19 0.0142(19) 0.014(2) 0.013(2) 0.0002(17) 0.0043(16) -0.0005(16)
C5 0.017(2) 0.0078(19) 0.021(2) 0.0001(17) -0.0023(18) 0.0024(16)
C16 0.015(2) 0.012(2) 0.014(2) -0.0023(17) 0.0017(17) -0.0006(16)
N2 0.0147(16) 0.0161(18) 0.0156(18) 0.0032(16) 0.0023(14) 0.0020(15)
C6 0.018(2) 0.0102(19) 0.022(2) 0.0021(18) -0.0015(18) 0.0005(17)
C15 0.015(2) 0.015(2) 0.018(2) 0.0038(19) 0.0010(16) 0.0028(18)
C13 0.019(2) 0.014(2) 0.017(2) -0.0022(18) 0.0059(17) -0.0002(17)
C4 0.014(2) 0.021(2) 0.015(2) -0.0038(18) -0.0022(17) 0.0016(18)
C14 0.016(2) 0.011(2) 0.016(2) -0.0006(17) 0.0061(17) 0.0027(16)
C17 0.0150(18) 0.0096(18) 0.016(2) -0.0031(18) 0.0088(15) 0.0050(17)
C7 0.0140(19) 0.014(2) 0.013(2) -0.0007(17) 0.0001(16) 0.0024(16)

loop_
_atom_type_symbol
_atom_type_description
_atom_type_scat_dispersion_real
_atom_type_scat_dispersion_imag
_atom_type_scat_source
C C 0.0033 0.0016 'International Tables Vol C Tables 4.2.6.8 and 6.1.1.4'
H H 0.0000 0.0000 'International Tables Vol C Tables 4.2.6.8 and 6.1.1.4'
N N 0.0061 0.0033 'International Tables Vol C Tables 4.2.6.8 and 6.1.1.4'
Hg Hg -2.3894 9.2266 'International Tables Vol C Tables 4.2.6.8 and 6.1.1.4'

loop_
_geom_angle_atom_site_label_1
_geom_angle_atom_site_label_2
_geom_angle_atom_site_label_3
_geom_angle
C17 Hg1 C8 176.56(15)
N1 C2 C3 124.9(4)
N1 C2 H2 117.6
C3 C2 H2 117.6
C2 N1 C9 117.6(4)
C5 C10 C4 123.1(4)
C5 C10 C9 119.3(4)
C4 C10 C9 117.6(4)
C4 C3 C2 118.5(4)
C4 C3 H3 120.7
C2 C3 H3 120.7
C13 C12 C11 118.1(4)
C13 C12 H12 121.0
C11 C12 H12 121.0
N1 C9 C8 117.8(4)
N1 C9 C10 121.9(4)
C8 C9 C10 120.3(4)
C7 C8 C9 118.2(4)
C7 C8 Hg1 125.7(3)
C9 C8 Hg1 116.0(3)
N2 C11 C12 124.9(4)
N2 C11 H11 117.6
C12 C11 H11 117.6
N2 C18 C19 122.0(4)
N2 C18 C17 117.5(4)
C19 C18 C17 120.6(4)
C13 C19 C14 123.4(4)
C13 C19 C18 117.8(4)
C14 C19 C18 118.8(4)
C6 C5 C10 120.1(4)
C6 C5 H5 120.0
C10 C5 H5 120.0
C17 C16 C15 121.6(4)
C17 C16 H16 119.2
C15 C16 H16 119.2
C11 N2 C18 117.4(4)
C5 C6 C7 120.3(4)
C5 C6 H6 119.8
C7 C6 H6 119.8
C14 C15 C16 120.3(4)
C14 C15 H15 119.8
C16 C15 H15 119.8
C12 C13 C19 119.9(4)
C12 C13 H13 120.1
C19 C13 H13 120.1
C3 C4 C10 119.5(4)
C3 C4 H4 120.3
C10 C4 H4 120.3
C15 C14 C19 120.3(4)
C15 C14 H14 119.9
C19 C14 H14 119.9
C16 C17 C18 118.3(4)
C16 C17 Hg1 123.8(3)
C18 C17 Hg1 117.5(3)
C8 C7 C6 121.8(4)
C8 C7 H7 119.1
C6 C7 H7 119.1

loop_
_geom_bond_atom_site_label_1
_geom_bond_atom_site_label_2
_geom_bond_distance
Hg1 C17 2.075(4)
Hg1 C8 2.078(4)
C2 N1 1.321(5)
C2 C3 1.399(6)
C2 H2 0.9300
N1 C9 1.374(5)
C10 C5 1.414(5)
C10 C4 1.423(6)
C10 C9 1.425(5)
C3 C4 1.370(6)
C3 H3 0.9300
C12 C13 1.363(6)
C12 C11 1.415(6)
C12 H12 0.9300
C9 C8 1.422(5)
C8 C7 1.378(6)
C11 N2 1.310(5)
C11 H11 0.9300
C18 N2 1.381(5)
C18 C19 1.418(5)
C18 C17 1.425(6)
C19 C13 1.414(6)
C19 C14 1.415(6)
C5 C6 1.368(6)
C5 H5 0.9300
C16 C17 1.370(6)
C16 C15 1.415(6)
C16 H16 0.9300
C6 C7 1.416(6)
C6 H6 0.9300
C15 C14 1.368(6)
C15 H15 0.9300
C13 H13 0.9300
C4 H4 0.9300
C14 H14 0.9300
C7 H7 0.9300
